data_2227843
loop_
_publ_author_name
'Trzybi\'nski, Damian'
'Krzymi\'nski, Karol'
'B\/la\.zejowski, Jerzy'

_publ_section_title
;
 10-Methyl-9-[2-(propan-2-yl)phenoxycarbonyl]acridinium
 trifluoromethanesulfonate
;
_journal_coeditor_code NG5040
_journal_issue 11
_journal_name_full 'Acta Crystallographica Section E'
_journal_page_first o2773
_journal_page_last o2774
_journal_paper_doi 10.1107/S160053681003953X
_journal_volume 66
_journal_year 2010
_chemical_formula_iupac 'C24 H22 N O2 +, C F3 S O3 -'
_chemical_formula_moiety 'C24 H22 N O2 +, C F3 O3 S -'
_chemical_formula_sum 'C25 H22 F3 N O5 S'
_chemical_formula_weight 505.51
_chemical_name_systematic
;
10-Methyl-9-[2-(propan-2-yl)phenoxycarbonyl]acridinium
trifluoromethanesulfonate
;
_space_group_IT_number 14
_symmetry_cell_setting monoclinic
_symmetry_space_group_name_Hall '-P 2ybc'
_symmetry_space_group_name_H-M 'P 1 21/c 1'
_atom_sites_solution_hydrogens geom
_atom_sites_solution_primary direct
_atom_sites_solution_secondary difmap
_cell_angle_alpha 90.00
_cell_angle_beta 107.160(5)
_cell_angle_gamma 90.00
_cell_formula_units_Z 4
_cell_length_a 14.4346(7)
_cell_length_b 12.9677(5)
_cell_length_c 13.0862(5)
_cell_measurement_reflns_used 5919
_cell_measurement_temperature 295(2)
_cell_measurement_theta_max 29.2097
_cell_measurement_theta_min 2.9455
_cell_volume 2340.48(18)
_computing_cell_refinement '<i>CrysAlis RED</i> (Oxford Diffraction, 2008)'
_computing_data_collection '<i>CrysAlis CCD</i> (Oxford Diffraction, 2008)'
_computing_data_reduction '<i>CrysAlis RED</i> (Oxford Diffraction, 2008)'
_computing_molecular_graphics '<i>ORTEP-3</i> (Farrugia, 1997)'
_computing_publication_material '<i>SHELXL97</i> (Sheldrick, 2008) and <i>PLATON</i> (Spek, 2009)'
_computing_structure_refinement '<i>SHELXL97</i> (Sheldrick, 2008)'
_computing_structure_solution '<i>SHELXS97</i> (Sheldrick, 2008)'
_diffrn_ambient_temperature 295(2)
_diffrn_detector_area_resol_mean 10.4002
_diffrn_measured_fraction_theta_full 0.999
_diffrn_measured_fraction_theta_max 0.999
_diffrn_measurement_device_type 'Oxford Diffraction Gemini R Ultra Ruby CCD'
_diffrn_measurement_method \w
_diffrn_radiation_monochromator graphite
_diffrn_radiation_source 'Enhanced (Mo) X-ray Source'
_diffrn_radiation_type MoK\a
_diffrn_radiation_wavelength 0.71073
_diffrn_reflns_av_R_equivalents 0.0427
_diffrn_reflns_av_sigmaI/netI 0.0475
_diffrn_reflns_limit_h_max 15
_diffrn_reflns_limit_h_min -17
_diffrn_reflns_limit_k_max 15
_diffrn_reflns_limit_k_min -15
_diffrn_reflns_limit_l_max 14
_diffrn_reflns_limit_l_min -15
_diffrn_reflns_number 17556
_diffrn_reflns_theta_full 25.10
_diffrn_reflns_theta_max 25.10
_diffrn_reflns_theta_min 2.95
_exptl_absorpt_coefficient_mu 0.200
_exptl_absorpt_correction_T_max 1.00000
_exptl_absorpt_correction_T_min 0.95459
_exptl_absorpt_correction_type multi-scan
_exptl_absorpt_process_details
;
(<i>CrysAlis RED</i>; Oxford Diffraction, 2008)
;
_exptl_crystal_colour yellow
_exptl_crystal_density_diffrn 1.435
_exptl_crystal_density_method 'not measured'
_exptl_crystal_description prism
_exptl_crystal_F_000 1048
_exptl_crystal_size_max 0.32
_exptl_crystal_size_mid 0.20
_exptl_crystal_size_min 0.05
_refine_diff_density_max 0.335
_refine_diff_density_min -0.255
_refine_ls_extinction_method none
_refine_ls_goodness_of_fit_ref 0.932
_refine_ls_hydrogen_treatment constr
_refine_ls_matrix_type full
_refine_ls_number_parameters 319
_refine_ls_number_reflns 4169
_refine_ls_number_restraints 0
_refine_ls_restrained_S_all 0.932
_refine_ls_R_factor_all 0.0883
_refine_ls_R_factor_gt 0.0447
_refine_ls_shift/su_max 0.002
_refine_ls_shift/su_mean 0.000
_refine_ls_structure_factor_coef Fsqd
_refine_ls_weighting_details 'calc w=1/[\s^2^(Fo^2^)+(0.0687P)^2^+0.0000P] where P=(Fo^2^+2Fc^2^)/3'
_refine_ls_weighting_scheme calc
_refine_ls_wR_factor_gt 0.1044
_refine_ls_wR_factor_ref 0.1158
_reflns_number_gt 2436
_reflns_number_total 4169
_reflns_threshold_expression >2sigma(I)
_cod_data_source_file ng5040.cif
_cod_data_source_block I
_cod_original_cell_volume 2340.47(17)
_cod_original_sg_symbol_H-M 'P 21/c'
_cod_database_code 2227843
_cod_database_fobs_code 2227843

loop_
_symmetry_equiv_pos_as_xyz
'x, y, z'
'-x, y+1/2, -z+1/2'
'-x, -y, -z'
'x, -y-1/2, z-1/2'

loop_
_atom_site_type_symbol
_atom_site_label
_atom_site_fract_x
_atom_site_fract_y
_atom_site_fract_z
_atom_site_U_iso_or_equiv
_atom_site_adp_type
_atom_site_calc_flag
_atom_site_refinement_flags
_atom_site_occupancy
_atom_site_disorder_assembly
_atom_site_disorder_group
C C1 0.79663(19) 0.93471(19) 0.23882(19) 0.0538(6) Uani d . 1 . .
H H1 0.7585 0.9653 0.2766 0.065 Uiso calc R 1 . .
C C2 0.83868(19) 0.9943(2) 0.1808(2) 0.0597(7) Uani d . 1 . .
H H2 0.8295 1.0653 0.1783 0.072 Uiso calc R 1 . .
C C3 0.89659(19) 0.9483(2) 0.12396(19) 0.0611(7) Uani d . 1 . .
H H3 0.9250 0.9899 0.0836 0.073 Uiso calc R 1 . .
C C4 0.91234(18) 0.8453(2) 0.12618(18) 0.0543(7) Uani d . 1 . .
H H4 0.9516 0.8173 0.0883 0.065 Uiso calc R 1 . .
C C5 0.85827(19) 0.50582(19) 0.25407(18) 0.0529(6) Uani d . 1 . .
H H5 0.8967 0.4761 0.2162 0.064 Uiso calc R 1 . .
C C6 0.8169(2) 0.4459(2) 0.3131(2) 0.0630(7) Uani d . 1 . .
H H6 0.8270 0.3750 0.3146 0.076 Uiso calc R 1 . .
C C7 0.7591(2) 0.4880(2) 0.3722(2) 0.0615(7) Uani d . 1 . .
H H7 0.7319 0.4452 0.4127 0.074 Uiso calc R 1 . .
C C8 0.74323(19) 0.58985(19) 0.37013(18) 0.0511(6) Uani d . 1 . .
H H8 0.7052 0.6173 0.4098 0.061 Uiso calc R 1 . .
C C9 0.76717(16) 0.76264(17) 0.30277(17) 0.0416(6) Uani d . 1 . .
N N10 0.88297(13) 0.67612(15) 0.18987(14) 0.0445(5) Uani d . 1 . .
C C11 0.80948(17) 0.82595(17) 0.24349(17) 0.0429(6) Uani d . 1 . .
C C12 0.86933(16) 0.78034(18) 0.18595(17) 0.0429(6) Uani d . 1 . .
C C13 0.78353(16) 0.65678(17) 0.30837(16) 0.0415(6) Uani d . 1 . .
C C14 0.84322(17) 0.61298(17) 0.24995(17) 0.0433(6) Uani d . 1 . .
C C15 0.70287(18) 0.80997(17) 0.3623(2) 0.0450(6) Uani d . 1 . .
O O16 0.61194(12) 0.81571(14) 0.29809(12) 0.0569(5) Uani d . 1 . .
O O17 0.72938(13) 0.83794(15) 0.45268(14) 0.0667(5) Uani d . 1 . .
C C18 0.54272(18) 0.8721(2) 0.33483(17) 0.0516(6) Uani d . 1 . .
C C19 0.48032(18) 0.8207(2) 0.37892(18) 0.0529(7) Uani d . 1 . .
C C20 0.4108(2) 0.8824(2) 0.4042(2) 0.0648(8) Uani d . 1 . .
H H20 0.3666 0.8514 0.4338 0.078 Uiso calc R 1 . .
C C21 0.4053(2) 0.9861(3) 0.3872(2) 0.0688(8) Uani d . 1 . .
H H21 0.3582 1.0245 0.4057 0.083 Uiso calc R 1 . .
C C22 0.4685(2) 1.0341(2) 0.3430(2) 0.0718(8) Uani d . 1 . .
H H22 0.4648 1.1049 0.3313 0.086 Uiso calc R 1 . .
C C23 0.5384(2) 0.9758(2) 0.3157(2) 0.0652(8) Uani d . 1 . .
H H23 0.5817 1.0070 0.2849 0.078 Uiso calc R 1 . .
C C24 0.4878(2) 0.7061(2) 0.4025(2) 0.0665(8) Uani d . 1 . .
H H24 0.5264 0.6755 0.3599 0.080 Uiso calc R 1 . .
C C25 0.5415(3) 0.6867(3) 0.5193(3) 0.1123(14) Uani d . 1 . .
H H25A 0.6038 0.7197 0.5370 0.168 Uiso calc R 1 . .
H H25B 0.5500 0.6138 0.5315 0.168 Uiso calc R 1 . .
H H25C 0.5047 0.7143 0.5632 0.168 Uiso calc R 1 . .
C C26 0.3890(3) 0.6532(3) 0.3699(3) 0.1142(14) Uani d . 1 . .
H H26A 0.3566 0.6672 0.2959 0.171 Uiso calc R 1 . .
H H26B 0.3506 0.6789 0.4130 0.171 Uiso calc R 1 . .
H H26C 0.3976 0.5801 0.3803 0.171 Uiso calc R 1 . .
C C27 0.9445(2) 0.6310(2) 0.1287(2) 0.0645(7) Uani d . 1 . .
H H27A 0.9342 0.6677 0.0625 0.097 Uiso calc R 1 . .
H H27B 0.9277 0.5597 0.1139 0.097 Uiso calc R 1 . .
H H27C 1.0114 0.6362 0.1698 0.097 Uiso calc R 1 . .
S S28 0.91241(5) 0.22174(5) 0.57658(5) 0.0556(2) Uani d . 1 . .
O O29 0.94541(16) 0.30956(14) 0.53324(15) 0.0809(6) Uani d . 1 . .
O O30 0.87168(17) 0.23980(15) 0.66093(15) 0.0838(7) Uani d . 1 . .
O O31 0.97784(15) 0.13502(16) 0.59437(16) 0.0819(6) Uani d . 1 . .
C C32 0.8122(2) 0.1755(2) 0.4689(2) 0.0603(7) Uani d . 1 . .
F F33 0.73755(14) 0.24221(15) 0.44537(15) 0.0955(6) Uani d . 1 . .
F F34 0.77668(13) 0.08743(12) 0.49175(13) 0.0840(5) Uani d . 1 . .
F F35 0.83430(13) 0.16316(15) 0.37865(11) 0.0895(6) Uani d . 1 . .

loop_
_atom_site_aniso_label
_atom_site_aniso_U_11
_atom_site_aniso_U_22
_atom_site_aniso_U_33
_atom_site_aniso_U_12
_atom_site_aniso_U_13
_atom_site_aniso_U_23
C1 0.0500(17) 0.0489(16) 0.0643(15) 0.0028(13) 0.0195(14) -0.0015(12)
C2 0.0544(18) 0.0509(16) 0.0716(17) -0.0002(13) 0.0151(15) 0.0075(14)
C3 0.0533(19) 0.069(2) 0.0583(16) -0.0096(14) 0.0130(14) 0.0150(14)
C4 0.0429(16) 0.0720(19) 0.0499(14) -0.0010(13) 0.0166(12) 0.0044(13)
C5 0.0505(17) 0.0518(16) 0.0532(14) 0.0114(13) 0.0101(13) -0.0025(12)
C6 0.073(2) 0.0457(16) 0.0642(16) 0.0109(14) 0.0110(15) 0.0028(13)
C7 0.073(2) 0.0538(17) 0.0577(15) 0.0001(15) 0.0192(15) 0.0078(13)
C8 0.0516(17) 0.0532(16) 0.0500(13) 0.0041(12) 0.0175(12) 0.0016(12)
C9 0.0353(15) 0.0456(14) 0.0421(12) 0.0012(11) 0.0088(11) -0.0043(10)
N10 0.0327(12) 0.0512(13) 0.0496(11) 0.0048(9) 0.0122(10) -0.0056(9)
C11 0.0354(14) 0.0459(14) 0.0451(12) -0.0009(11) 0.0079(11) -0.0033(10)
C12 0.0313(14) 0.0520(16) 0.0419(12) 0.0005(11) 0.0057(11) -0.0020(11)
C13 0.0350(14) 0.0469(14) 0.0400(12) 0.0022(11) 0.0072(11) -0.0027(10)
C14 0.0352(15) 0.0474(15) 0.0433(12) 0.0038(11) 0.0053(11) -0.0011(10)
C15 0.0448(17) 0.0431(14) 0.0491(14) 0.0012(11) 0.0168(13) -0.0002(11)
O16 0.0371(11) 0.0851(13) 0.0496(9) 0.0067(9) 0.0144(9) -0.0141(8)
O17 0.0565(12) 0.0881(14) 0.0508(10) 0.0133(10) 0.0083(9) -0.0208(9)
C18 0.0415(16) 0.0713(18) 0.0416(13) 0.0115(13) 0.0117(12) -0.0051(12)
C19 0.0424(16) 0.0733(18) 0.0438(13) 0.0045(13) 0.0141(12) -0.0088(12)
C20 0.0462(19) 0.088(2) 0.0656(16) 0.0073(16) 0.0254(14) -0.0050(15)
C21 0.053(2) 0.092(2) 0.0599(17) 0.0258(17) 0.0146(15) -0.0015(16)
C22 0.073(2) 0.075(2) 0.0639(17) 0.0230(17) 0.0137(16) 0.0102(14)
C23 0.062(2) 0.081(2) 0.0571(16) 0.0124(16) 0.0234(15) 0.0095(14)
C24 0.062(2) 0.0676(19) 0.0780(19) -0.0062(15) 0.0340(16) -0.0155(15)
C25 0.169(4) 0.072(2) 0.092(2) -0.007(2) 0.032(3) 0.0148(18)
C26 0.084(3) 0.097(3) 0.177(4) -0.025(2) 0.062(3) -0.056(3)
C27 0.0563(19) 0.0703(18) 0.0781(17) 0.0122(14) 0.0374(15) -0.0050(14)
S28 0.0708(5) 0.0511(4) 0.0508(4) -0.0092(4) 0.0269(3) -0.0037(3)
O29 0.1012(17) 0.0671(12) 0.0837(13) -0.0311(11) 0.0416(13) 0.0000(10)
O30 0.128(2) 0.0756(13) 0.0675(11) -0.0128(12) 0.0596(13) -0.0138(9)
O31 0.0703(15) 0.0821(14) 0.0873(13) 0.0193(12) 0.0142(11) 0.0035(11)
C32 0.061(2) 0.0637(18) 0.0655(17) 0.0012(15) 0.0326(16) 0.0020(13)
F33 0.0703(13) 0.1043(14) 0.1154(14) 0.0249(11) 0.0328(11) 0.0228(11)
F34 0.0793(13) 0.0644(11) 0.1129(13) -0.0209(9) 0.0354(11) -0.0061(9)
F35 0.0815(13) 0.1338(16) 0.0590(9) -0.0108(11) 0.0300(9) -0.0252(9)

loop_
_atom_type_symbol
_atom_type_description
_atom_type_scat_dispersion_real
_atom_type_scat_dispersion_imag
_atom_type_scat_source
C C 0.0033 0.0016 'International Tables Vol C Tables 4.2.6.8 and 6.1.1.4'
H H 0.0000 0.0000 'International Tables Vol C Tables 4.2.6.8 and 6.1.1.4'
O O 0.0106 0.0060 'International Tables Vol C Tables 4.2.6.8 and 6.1.1.4'
N N 0.0061 0.0033 'International Tables Vol C Tables 4.2.6.8 and 6.1.1.4'
F F 0.0171 0.0103 'International Tables Vol C Tables 4.2.6.8 and 6.1.1.4'
S S 0.1246 0.1234 'International Tables Vol C Tables 4.2.6.8 and 6.1.1.4'

loop_
_geom_angle_atom_site_label_1
_geom_angle_atom_site_label_2
_geom_angle_atom_site_label_3
_geom_angle_site_symmetry_1
_geom_angle_site_symmetry_3
_geom_angle
_geom_angle_publ_flag
C2 C1 C11 . . 121.2(2) ?
C2 C1 H1 . . 119.4 ?
C11 C1 H1 . . 119.4 ?
C1 C2 C3 . . 119.5(2) ?
C1 C2 H2 . . 120.2 ?
C3 C2 H2 . . 120.2 ?
C4 C3 C2 . . 122.0(2) ?
C4 C3 H3 . . 119.0 ?
C2 C3 H3 . . 119.0 ?
C3 C4 C12 . . 120.1(2) ?
C3 C4 H4 . . 119.9 ?
C12 C4 H4 . . 119.9 ?
C6 C5 C14 . . 120.1(2) ?
C6 C5 H5 . . 120.0 ?
C14 C5 H5 . . 120.0 ?
C5 C6 C7 . . 121.7(2) ?
C5 C6 H6 . . 119.2 ?
C7 C6 H6 . . 119.2 ?
C8 C7 C6 . . 119.9(2) ?
C8 C7 H7 . . 120.1 ?
C6 C7 H7 . . 120.1 ?
C7 C8 C13 . . 121.1(2) ?
C7 C8 H8 . . 119.4 ?
C13 C8 H8 . . 119.4 ?
C11 C9 C13 . . 121.1(2) ?
C11 C9 C15 . . 119.2(2) ?
C13 C9 C15 . . 119.70(19) ?
C12 N10 C14 . . 122.16(18) ?
C12 N10 C27 . . 118.31(19) ?
C14 N10 C27 . . 119.5(2) ?
C9 C11 C1 . . 122.5(2) ?
C9 C11 C12 . . 118.9(2) ?
C1 C11 C12 . . 118.6(2) ?
N10 C12 C4 . . 122.0(2) ?
N10 C12 C11 . . 119.5(2) ?
C4 C12 C11 . . 118.5(2) ?
C9 C13 C8 . . 122.7(2) ?
C9 C13 C14 . . 119.0(2) ?
C8 C13 C14 . . 118.3(2) ?
N10 C14 C5 . . 121.7(2) ?
N10 C14 C13 . . 119.3(2) ?
C5 C14 C13 . . 118.9(2) ?
O17 C15 O16 . . 125.3(2) ?
O17 C15 C9 . . 124.9(2) ?
O16 C15 C9 . . 109.79(19) ?
C15 O16 C18 . . 118.12(17) ?
C23 C18 C19 . . 123.6(2) ?
C23 C18 O16 . . 116.1(2) ?
C19 C18 O16 . . 120.1(2) ?
C18 C19 C20 . . 115.2(2) ?
C18 C19 C24 . . 123.0(2) ?
C20 C19 C24 . . 121.8(2) ?
C21 C20 C19 . . 122.6(3) ?
C21 C20 H20 . . 118.7 ?
C19 C20 H20 . . 118.7 ?
C20 C21 C22 . . 120.3(3) ?
C20 C21 H21 . . 119.9 ?
C22 C21 H21 . . 119.9 ?
C21 C22 C23 . . 119.2(3) ?
C21 C22 H22 . . 120.4 ?
C23 C22 H22 . . 120.4 ?
C18 C23 C22 . . 119.0(3) ?
C18 C23 H23 . . 120.5 ?
C22 C23 H23 . . 120.5 ?
C19 C24 C25 . . 110.7(2) ?
C19 C24 C26 . . 112.3(3) ?
C25 C24 C26 . . 111.4(3) ?
C19 C24 H24 . . 107.4 ?
C25 C24 H24 . . 107.4 ?
C26 C24 H24 . . 107.4 ?
C24 C25 H25A . . 109.5 ?
C24 C25 H25B . . 109.5 ?
H25A C25 H25B . . 109.5 ?
C24 C25 H25C . . 109.5 ?
H25A C25 H25C . . 109.5 ?
H25B C25 H25C . . 109.5 ?
C24 C26 H26A . . 109.5 ?
C24 C26 H26B . . 109.5 ?
H26A C26 H26B . . 109.5 ?
C24 C26 H26C . . 109.5 ?
H26A C26 H26C . . 109.5 ?
H26B C26 H26C . . 109.5 ?
N10 C27 H27A . . 109.5 ?
N10 C27 H27B . . 109.5 ?
H27A C27 H27B . . 109.5 ?
N10 C27 H27C . . 109.5 ?
H27A C27 H27C . . 109.5 ?
H27B C27 H27C . . 109.5 ?
O30 S28 O29 . . 116.47(12) ?
O30 S28 O31 . . 113.97(13) ?
O29 S28 O31 . . 114.20(13) ?
O30 S28 C32 . . 104.08(13) ?
O29 S28 C32 . . 104.00(12) ?
O31 S28 C32 . . 101.75(13) ?
F35 C32 F34 . . 108.1(2) ?
F35 C32 F33 . . 105.2(2) ?
F34 C32 F33 . . 105.7(2) ?
F35 C32 S28 . . 112.96(19) ?
F34 C32 S28 . . 112.72(19) ?
F33 C32 S28 . . 111.7(2) ?

loop_
_geom_bond_atom_site_label_1
_geom_bond_atom_site_label_2
_geom_bond_site_symmetry_2
_geom_bond_distance
_geom_bond_publ_flag
C1 C2 . 1.347(3) ?
C1 C11 . 1.422(3) ?
C1 H1 . 0.9300 ?
C2 C3 . 1.405(3) ?
C2 H2 . 0.9300 ?
C3 C4 . 1.354(4) ?
C3 H3 . 0.9300 ?
C4 C12 . 1.412(3) ?
C4 H4 . 0.9300 ?
C5 C6 . 1.353(3) ?
C5 C14 . 1.405(3) ?
C5 H5 . 0.9300 ?
C6 C7 . 1.405(4) ?
C6 H6 . 0.9300 ?
C7 C8 . 1.340(3) ?
C7 H7 . 0.9300 ?
C8 C13 . 1.422(3) ?
C8 H8 . 0.9300 ?
C9 C11 . 1.389(3) ?
C9 C13 . 1.391(3) ?
C9 C15 . 1.507(3) ?
N10 C12 . 1.365(3) ?
N10 C14 . 1.373(3) ?
N10 C27 . 1.481(3) ?
C11 C12 . 1.431(3) ?
C13 C14 . 1.428(3) ?
C15 O17 . 1.188(3) ?
C15 O16 . 1.335(3) ?
O16 C18 . 1.431(3) ?
C18 C23 . 1.366(4) ?
C18 C19 . 1.377(3) ?
C19 C20 . 1.397(3) ?
C19 C24 . 1.515(4) ?
C20 C21 . 1.362(4) ?
C20 H20 . 0.9300 ?
C21 C22 . 1.365(4) ?
C21 H21 . 0.9300 ?
C22 C23 . 1.389(4) ?
C22 H22 . 0.9300 ?
C23 H23 . 0.9300 ?
C24 C25 . 1.516(4) ?
C24 C26 . 1.527(4) ?
C24 H24 . 0.9800 ?
C25 H25A . 0.9600 ?
C25 H25B . 0.9600 ?
C25 H25C . 0.9600 ?
C26 H26A . 0.9600 ?
C26 H26B . 0.9600 ?
C26 H26C . 0.9600 ?
C27 H27A . 0.9600 ?
C27 H27B . 0.9600 ?
C27 H27C . 0.9600 ?
S28 O30 . 1.4148(17) ?
S28 O29 . 1.4161(18) ?
S28 O31 . 1.443(2) ?
S28 C32 . 1.799(3) ?
C32 F35 . 1.321(3) ?
C32 F34 . 1.322(3) ?
C32 F33 . 1.344(3) ?

loop_
_geom_hbond_atom_site_label_D
_geom_hbond_atom_site_label_H
_geom_hbond_atom_site_label_A
_geom_hbond_site_symmetry_D
_geom_hbond_site_symmetry_H
_geom_hbond_site_symmetry_A
_geom_hbond_distance_DH
_geom_hbond_distance_HA
_geom_hbond_distance_DA
_geom_hbond_angle_DHA
_geom_hbond_publ_flag
C4 H4 O29 1_555 1_555 2_755 0.93 2.48 3.363(3) 159 y
C27 H27C F35 1_555 1_555 2_755 0.96 2.51 3.250(4) 134 y

loop_
_geom_torsion_atom_site_label_1
_geom_torsion_atom_site_label_2
_geom_torsion_atom_site_label_3
_geom_torsion_atom_site_label_4
_geom_torsion_site_symmetry_1
_geom_torsion_site_symmetry_2
_geom_torsion_site_symmetry_3
_geom_torsion_site_symmetry_4
_geom_torsion
_geom_torsion_publ_flag
C11 C1 C2 C3 . . . . -0.2(4) ?
C1 C2 C3 C4 . . . . -0.5(4) ?
C2 C3 C4 C12 . . . . 0.6(4) ?
C14 C5 C6 C7 . . . . -0.6(4) ?
C5 C6 C7 C8 . . . . 0.5(4) ?
C6 C7 C8 C13 . . . . 0.4(4) ?
C13 C9 C11 C1 . . . . -178.0(2) ?
C15 C9 C11 C1 . . . . 1.7(3) ?
C13 C9 C11 C12 . . . . 1.2(3) ?
C15 C9 C11 C12 . . . . -179.1(2) ?
C2 C1 C11 C9 . . . . 179.9(2) ?
C2 C1 C11 C12 . . . . 0.7(4) ?
C14 N10 C12 C4 . . . . 178.4(2) ?
C27 N10 C12 C4 . . . . -0.4(3) ?
C14 N10 C12 C11 . . . . -1.9(3) ?
C27 N10 C12 C11 . . . . 179.4(2) ?
C3 C4 C12 N10 . . . . 179.7(2) ?
C3 C4 C12 C11 . . . . -0.1(3) ?
C9 C11 C12 N10 . . . . 0.5(3) ?
C1 C11 C12 N10 . . . . 179.7(2) ?
C9 C11 C12 C4 . . . . -179.8(2) ?
C1 C11 C12 C4 . . . . -0.6(3) ?
C11 C9 C13 C8 . . . . 178.6(2) ?
C15 C9 C13 C8 . . . . -1.2(3) ?
C11 C9 C13 C14 . . . . -1.4(3) ?
C15 C9 C13 C14 . . . . 178.9(2) ?
C7 C8 C13 C9 . . . . 178.8(2) ?
C7 C8 C13 C14 . . . . -1.2(3) ?
C12 N10 C14 C5 . . . . -179.5(2) ?
C27 N10 C14 C5 . . . . -0.8(3) ?
C12 N10 C14 C13 . . . . 1.6(3) ?
C27 N10 C14 C13 . . . . -179.6(2) ?
C6 C5 C14 N10 . . . . -179.2(2) ?
C6 C5 C14 C13 . . . . -0.3(3) ?
C9 C13 C14 N10 . . . . 0.0(3) ?
C8 C13 C14 N10 . . . . -179.9(2) ?
C9 C13 C14 C5 . . . . -178.8(2) ?
C8 C13 C14 C5 . . . . 1.2(3) ?
C11 C9 C15 O17 . . . . -92.5(3) ?
C13 C9 C15 O17 . . . . 87.2(3) ?
C11 C9 C15 O16 . . . . 87.4(2) ?
C13 C9 C15 O16 . . . . -92.8(2) ?
O17 C15 O16 C18 . . . . 8.9(3) ?
C9 C15 O16 C18 . . . . -171.01(19) ?
C15 O16 C18 C23 . . . . 86.1(3) ?
C15 O16 C18 C19 . . . . -98.8(3) ?
C23 C18 C19 C20 . . . . -0.3(4) ?
O16 C18 C19 C20 . . . . -175.1(2) ?
C23 C18 C19 C24 . . . . -178.2(2) ?
O16 C18 C19 C24 . . . . 7.0(4) ?
C18 C19 C20 C21 . . . . -0.4(4) ?
C24 C19 C20 C21 . . . . 177.5(3) ?
C19 C20 C21 C22 . . . . 0.6(4) ?
C20 C21 C22 C23 . . . . 0.0(4) ?
C19 C18 C23 C22 . . . . 0.8(4) ?
O16 C18 C23 C22 . . . . 175.8(2) ?
C21 C22 C23 C18 . . . . -0.6(4) ?
C18 C19 C24 C25 . . . . 97.9(3) ?
C20 C19 C24 C25 . . . . -79.8(3) ?
C18 C19 C24 C26 . . . . -137.0(3) ?
C20 C19 C24 C26 . . . . 45.3(3) ?
O30 S28 C32 F35 . . . . 174.13(19) ?
O29 S28 C32 F35 . . . . 51.7(2) ?
O31 S28 C32 F35 . . . . -67.2(2) ?
O30 S28 C32 F34 . . . . -63.0(2) ?
O29 S28 C32 F34 . . . . 174.54(18) ?
O31 S28 C32 F34 . . . . 55.6(2) ?
O30 S28 C32 F33 . . . . 55.7(2) ?
O29 S28 C32 F33 . . . . -66.7(2) ?
O31 S28 C32 F33 . . . . 174.42(17) ?

loop_
_cod_related_entry_id
_cod_related_entry_database
_cod_related_entry_code
1 ChemSpider 30656287
